data_1558631
loop_
_publ_author_name
'Hall, Amy V.'
'Yufit, Dimitrii S.'
'Apperley, D. C.'
'Senak, Larry'
'Musa, Osama'
'Hood, David K.'
'Steed, Jonathan W.'

_publ_section_title
;
 The Crystal Engineering of Radiation-Sensitive Diacetylene Cocrystals and
 Salts
;
_journal_name_full 'Chemical Science'
_journal_paper_doi 10.1039/D0SC02540B
_journal_year 2020
_chemical_formula_moiety 'C25 H42 O2'
_chemical_formula_sum 'C25 H42 O2'
_chemical_formula_weight 374.58
_space_group_crystal_system triclinic
_space_group_IT_number 2
_space_group_name_Hall '-P 1'
_space_group_name_H-M_alt 'P -1'
_atom_sites_solution_hydrogens mixed
_atom_sites_solution_primary iterative
_audit_creation_date 2019-07-15
_audit_creation_method
;
Olex2 1.2-beta
(compiled 2018.05.29 svn.r3508 for OlexSys, GUI svn.r5506)
;
_audit_update_record
;
2020-05-04 deposited with the CCDC.	2020-07-20 downloaded from the CCDC.
;
_cell_angle_alpha 88.6499(15)
_cell_angle_beta 88.5073(14)
_cell_angle_gamma 81.4017(14)
_cell_formula_units_Z 2
_cell_length_a 4.5738(3)
_cell_length_b 5.3909(3)
_cell_length_c 46.647(3)
_cell_measurement_reflns_used 5706
_cell_measurement_temperature 100.0
_cell_measurement_theta_max 30.53
_cell_measurement_theta_min 2.96
_cell_volume 1136.63(12)
_computing_cell_refinement 'SAINT V8.38A (Bruker AXS, 2016)'
_computing_data_collection 'GDA 8.44; generic data acquisition software'
_computing_data_reduction 'SAINT V8.38A (Bruker AXS, 2016)'
_computing_molecular_graphics 'Olex2 (Dolomanov et al., 2009)'
_computing_publication_material 'Olex2 (Dolomanov et al., 2009)'
_computing_structure_refinement 'ShelXL (Sheldrick, 2015)'
_computing_structure_solution
;
Superflip (Palatinus & Chapuis, 2007;Palatinus & van der Lee, 2008;
Palatinus et al., 2012)
;
_diffrn_ambient_temperature 100.0
_diffrn_detector 'Photon counting pixel array'
_diffrn_detector_type 'Dectris Pilatus 2M'
_diffrn_measured_fraction_theta_full 0.995
_diffrn_measured_fraction_theta_max 0.987
_diffrn_measurement_device 'Fixed \c 3-circle diffractometer'
_diffrn_measurement_device_type 'Fluid Film Devices'
_diffrn_measurement_method '\f and \w rotation with 0.1 degree frames'
_diffrn_measurement_specimen_support 'MiTeGen MicroMount'
_diffrn_radiation_monochromator 'Silicon 111'
_diffrn_radiation_probe x-ray
_diffrn_radiation_type synchrotron
_diffrn_radiation_wavelength 0.6889
_diffrn_reflns_av_R_equivalents 0.0574
_diffrn_reflns_av_unetI/netI 0.0775
_diffrn_reflns_Laue_measured_fraction_full 0.995
_diffrn_reflns_Laue_measured_fraction_max 0.987
_diffrn_reflns_limit_h_max 6
_diffrn_reflns_limit_h_min -6
_diffrn_reflns_limit_k_max 7
_diffrn_reflns_limit_k_min -7
_diffrn_reflns_limit_l_max 65
_diffrn_reflns_limit_l_min -66
_diffrn_reflns_number 21023
_diffrn_reflns_point_group_measured_fraction_full 0.995
_diffrn_reflns_point_group_measured_fraction_max 0.987
_diffrn_reflns_theta_full 24.415
_diffrn_reflns_theta_max 29.497
_diffrn_reflns_theta_min 0.847
_diffrn_source Synchrotron
_diffrn_source_type 'Undulator, I19, DLS, RAL'
_diffrn_standards_number 0
_exptl_absorpt_coefficient_mu 0.063
_exptl_absorpt_correction_T_max 1.0000
_exptl_absorpt_correction_T_min 0.7743
_exptl_absorpt_correction_type multi-scan
_exptl_absorpt_process_details
;    
SADABS-2016/2 (Bruker,2016/2) was used for absorption correction. 
wR2(int) was 0.1415 before and 0.0688 after correction. 
The Ratio of minimum to maximum transmission is 0.7743. 
The \l/2 correction factor is Not present.
;
_exptl_crystal_colour 'clear colourless'
_exptl_crystal_colour_lustre clear
_exptl_crystal_colour_primary colourless
_exptl_crystal_density_diffrn 1.094
_exptl_crystal_description plank
_exptl_crystal_F_000 416
_exptl_crystal_size_max 0.12
_exptl_crystal_size_mid 0.04
_exptl_crystal_size_min 0.01
_exptl_transmission_factor_max 1.0000
_exptl_transmission_factor_min 0.7743
_refine_diff_density_max 0.533
_refine_diff_density_min -0.273
_refine_diff_density_rms 0.068
_refine_ls_extinction_method none
_refine_ls_goodness_of_fit_ref 1.035
_refine_ls_hydrogen_treatment mixed
_refine_ls_matrix_type full
_refine_ls_number_parameters 249
_refine_ls_number_reflns 6893
_refine_ls_number_restraints 0
_refine_ls_restrained_S_all 1.035
_refine_ls_R_factor_all 0.0802
_refine_ls_R_factor_gt 0.0640
_refine_ls_shift/su_max 0.001
_refine_ls_shift/su_mean 0.000
_refine_ls_structure_factor_coef Fsqd
_refine_ls_weighting_details 'w=1/[\s^2^(Fo^2^)+(0.1100P)^2^] where P=(Fo^2^+2Fc^2^)/3'
_refine_ls_weighting_scheme calc
_refine_ls_wR_factor_gt 0.1772
_refine_ls_wR_factor_ref 0.1886
_reflns_Friedel_coverage 0.000
_reflns_number_gt 5115
_reflns_number_total 6893
_reflns_threshold_expression 'I > 2\s(I)'
_cod_data_source_file d0sc02540b2.cif
_cod_data_source_block 1_19srv221
_cod_original_cell_volume 1136.64(12)
_cod_database_code 1558631
_shelx_shelxl_version_number 2017/1
_shelx_space_group_comment
;
The symmetry employed for this shelxl refinement is uniquely defined
by the following loop, which should always be used as a source of
symmetry information in preference to the above space-group names.
They are only intended as comments.
;
_shelx_estimated_absorpt_t_max 0.999
_shelx_estimated_absorpt_t_min 0.992
_olex2_refinement_description
;
1. Fixed Uiso
 At 1.2 times of:
  All C(H,H) groups
 At 1.5 times of:
  All C(H,H,H) groups
2.a Secondary CH2 refined with riding coordinates:
 C2(H2A,H2B), C3(H3A,H3B), C4(H4A,H4B), C5(H5A,H5B), C6(H6A,H6B), C7(H7A,H7B),
 C8(H8A,H8B), C9(H9A,H9B), C14(H14A,H14B), C15(H15A,H15B), C16(H16A,H16B),
 C17(H17A,H17B), C18(H18A,H18B), C19(H19A,H19B), C20(H20A,H20B), C21(H21A,H21B),
  C22(H22A,H22B), C23(H23A,H23B), C24(H24A,H24B)
2.b Idealised Me refined as rotating group:
 C25(H25A,H25B,H25C)
;
_olex2_submission_special_instructions 'No special instructions were received'

loop_
_space_group_symop_operation_xyz
'x, y, z'
'-x, -y, -z'

loop_
_atom_site_label
_atom_site_type_symbol
_atom_site_fract_x
_atom_site_fract_y
_atom_site_fract_z
_atom_site_U_iso_or_equiv
_atom_site_adp_type
_atom_site_occupancy
_atom_site_site_symmetry_order
_atom_site_calc_flag
_atom_site_refinement_flags_posn
_atom_site_refinement_flags_adp
_atom_site_refinement_flags_occupancy
_atom_site_disorder_assembly
_atom_site_disorder_group
O1 O 0.25012(15) 2.76982(13) -0.00177(2) 0.01893(18) Uani 1 1 d . . . . .
O2 O 0.53138(15) 2.87853(12) 0.03292(2) 0.01831(18) Uani 1 1 d . . . . .
C1 C 0.3499(2) 2.75262(17) 0.02466(2) 0.0133(2) Uani 1 1 d . . . . .
C2 C 0.2140(2) 2.57029(18) 0.04356(2) 0.0159(2) Uani 1 1 d . . . . .
H2A H 0.156061 2.438123 0.031447 0.019 Uiso 1 1 calc R . . . .
H2B H 0.031404 2.659475 0.052672 0.019 Uiso 1 1 calc R . . . .
C3 C 0.4148(2) 2.44489(17) 0.06708(2) 0.0132(2) Uani 1 1 d . . . . .
H3A H 0.590880 2.343943 0.058160 0.016 Uiso 1 1 calc R . . . .
H3B H 0.483456 2.575727 0.078650 0.016 Uiso 1 1 calc R . . . .
C4 C 0.2551(2) 2.27598(17) 0.08664(2) 0.0143(2) Uani 1 1 d . . . . .
H4A H 0.156254 2.165585 0.074663 0.017 Uiso 1 1 calc R . . . .
H4B H 0.099810 2.381763 0.097920 0.017 Uiso 1 1 calc R . . . .
C5 C 0.4595(2) 2.11348(17) 0.10722(2) 0.0136(2) Uani 1 1 d . . . . .
H5A H 0.612959 2.005715 0.095950 0.016 Uiso 1 1 calc R . . . .
H5B H 0.560586 2.223665 0.119016 0.016 Uiso 1 1 calc R . . . .
C6 C 0.2983(2) 1.94779(17) 0.12703(2) 0.0142(2) Uani 1 1 d . . . . .
H6A H 0.189003 1.843999 0.115196 0.017 Uiso 1 1 calc R . . . .
H6B H 0.151339 2.056299 0.138919 0.017 Uiso 1 1 calc R . . . .
C7 C 0.5013(2) 1.77530(17) 0.14675(2) 0.0147(2) Uani 1 1 d . . . . .
H7A H 0.653410 1.671200 0.134943 0.018 Uiso 1 1 calc R . . . .
H7B H 0.604240 1.878919 0.159219 0.018 Uiso 1 1 calc R . . . .
C8 C 0.3381(2) 1.60387(17) 0.16549(2) 0.0144(2) Uani 1 1 d . . . . .
H8A H 0.242924 1.494230 0.153079 0.017 Uiso 1 1 calc R . . . .
H8B H 0.180281 1.707188 0.176725 0.017 Uiso 1 1 calc R . . . .
C9 C 0.5443(2) 1.44019(19) 0.18610(2) 0.0189(2) Uani 1 1 d . . . . .
H9A H 0.709647 1.346082 0.174886 0.023 Uiso 1 1 calc R . . . .
H9B H 0.629326 1.550262 0.199278 0.023 Uiso 1 1 calc R . . . .
C10 C 0.3960(2) 1.26217(18) 0.20303(2) 0.0183(2) Uani 1 1 d . . . . .
C11 C 0.2716(2) 1.11325(18) 0.21631(2) 0.0183(2) Uani 1 1 d . . . . .
C12 C 0.1314(2) 0.94212(18) 0.23186(2) 0.0181(2) Uani 1 1 d . . . . .
C13 C 0.0079(2) 0.79318(18) 0.24520(2) 0.0182(2) Uani 1 1 d . . . . .
C14 C -0.1392(2) 0.61542(18) 0.26241(2) 0.0178(2) Uani 1 1 d . . . . .
H14A H -0.227752 0.506215 0.249403 0.021 Uiso 1 1 calc R . . . .
H14B H -0.301677 0.709895 0.273945 0.021 Uiso 1 1 calc R . . . .
C15 C 0.0712(2) 0.45052(17) 0.28260(2) 0.0138(2) Uani 1 1 d . . . . .
H15A H 0.225589 0.346521 0.271032 0.017 Uiso 1 1 calc R . . . .
H15B H 0.170453 0.559446 0.294728 0.017 Uiso 1 1 calc R . . . .
C16 C -0.0894(2) 0.27965(17) 0.30180(2) 0.0138(2) Uani 1 1 d . . . . .
H16A H -0.199766 0.179249 0.289651 0.017 Uiso 1 1 calc R . . . .
H16B H -0.234899 0.384321 0.314221 0.017 Uiso 1 1 calc R . . . .
C17 C 0.1188(2) 0.10260(17) 0.32062(2) 0.0134(2) Uani 1 1 d . . . . .
H17A H 0.257790 -0.007405 0.308119 0.016 Uiso 1 1 calc R . . . .
H17B H 0.236671 0.203121 0.331958 0.016 Uiso 1 1 calc R . . . .
C18 C -0.0385(2) -0.06090(17) 0.34107(2) 0.0132(2) Uani 1 1 d . . . . .
H18A H -0.159322 -0.159196 0.329770 0.016 Uiso 1 1 calc R . . . .
H18B H -0.174660 0.048971 0.353832 0.016 Uiso 1 1 calc R . . . .
C19 C 0.1713(2) -0.24128(17) 0.35948(2) 0.0132(2) Uani 1 1 d . . . . .
H19A H 0.305835 -0.352456 0.346714 0.016 Uiso 1 1 calc R . . . .
H19B H 0.293839 -0.143060 0.370592 0.016 Uiso 1 1 calc R . . . .
C20 C 0.0144(2) -0.40294(17) 0.38022(2) 0.0134(2) Uani 1 1 d . . . . .
H20A H -0.110360 -0.499367 0.369132 0.016 Uiso 1 1 calc R . . . .
H20B H -0.118146 -0.291770 0.393161 0.016 Uiso 1 1 calc R . . . .
C21 C 0.2238(2) -0.58560(17) 0.39834(2) 0.0134(2) Uani 1 1 d . . . . .
H21A H 0.353821 -0.698853 0.385413 0.016 Uiso 1 1 calc R . . . .
H21B H 0.351051 -0.489457 0.409160 0.016 Uiso 1 1 calc R . . . .
C22 C 0.0668(2) -0.74363(17) 0.41942(2) 0.0142(2) Uani 1 1 d . . . . .
H22A H -0.064464 -0.836162 0.408621 0.017 Uiso 1 1 calc R . . . .
H22B H -0.059433 -0.630292 0.432629 0.017 Uiso 1 1 calc R . . . .
C23 C 0.2744(2) -0.93125(17) 0.43710(2) 0.0142(2) Uani 1 1 d . . . . .
H23A H 0.401535 -1.044330 0.423934 0.017 Uiso 1 1 calc R . . . .
H23B H 0.404557 -0.839024 0.448069 0.017 Uiso 1 1 calc R . . . .
C24 C 0.1139(2) -1.08869(18) 0.45787(2) 0.0178(2) Uani 1 1 d . . . . .
H24A H -0.018350 -1.179029 0.446921 0.021 Uiso 1 1 calc R . . . .
H24B H -0.011264 -0.975637 0.471192 0.021 Uiso 1 1 calc R . . . .
C25 C 0.3209(2) -1.27909(19) 0.47534(2) 0.0217(2) Uani 1 1 d . . . . .
H25A H 0.444230 -1.393209 0.462342 0.032 Uiso 1 1 calc GR . . . .
H25B H 0.203884 -1.375559 0.488050 0.032 Uiso 1 1 calc GR . . . .
H25C H 0.447493 -1.190925 0.486851 0.032 Uiso 1 1 calc GR . . . .
H1 H 0.333(3) 2.893(3) -0.0112(4) 0.061(5) Uiso 1 1 d . . . . .

loop_
_atom_site_aniso_label
_atom_site_aniso_U_11
_atom_site_aniso_U_22
_atom_site_aniso_U_33
_atom_site_aniso_U_23
_atom_site_aniso_U_13
_atom_site_aniso_U_12
O1 0.0248(4) 0.0201(4) 0.0142(3) 0.0084(3) -0.0090(3) -0.0108(3)
O2 0.0231(4) 0.0184(4) 0.0155(3) 0.0067(3) -0.0073(3) -0.0098(3)
C1 0.0138(4) 0.0126(4) 0.0126(4) 0.0040(3) -0.0022(3) 0.0008(3)
C2 0.0154(5) 0.0176(5) 0.0157(4) 0.0087(3) -0.0050(3) -0.0065(4)
C3 0.0149(4) 0.0136(4) 0.0116(4) 0.0053(3) -0.0023(3) -0.0038(3)
C4 0.0151(4) 0.0139(4) 0.0143(4) 0.0072(3) -0.0026(3) -0.0040(3)
C5 0.0155(5) 0.0133(4) 0.0122(4) 0.0055(3) -0.0018(3) -0.0036(4)
C6 0.0154(5) 0.0138(4) 0.0136(4) 0.0061(3) -0.0014(3) -0.0038(4)
C7 0.0161(5) 0.0154(5) 0.0129(4) 0.0060(3) -0.0018(3) -0.0040(4)
C8 0.0184(5) 0.0141(4) 0.0114(4) 0.0059(3) -0.0025(3) -0.0048(4)
C9 0.0218(5) 0.0193(5) 0.0161(5) 0.0099(4) -0.0040(4) -0.0057(4)
C10 0.0231(5) 0.0171(5) 0.0145(4) 0.0056(4) -0.0036(4) -0.0023(4)
C11 0.0249(5) 0.0167(5) 0.0126(4) 0.0047(3) -0.0033(4) -0.0015(4)
C12 0.0238(5) 0.0164(5) 0.0134(4) 0.0046(3) -0.0031(4) -0.0012(4)
C13 0.0229(5) 0.0174(5) 0.0139(4) 0.0054(4) -0.0040(4) -0.0017(4)
C14 0.0198(5) 0.0180(5) 0.0161(5) 0.0099(4) -0.0043(4) -0.0052(4)
C15 0.0167(5) 0.0132(4) 0.0119(4) 0.0054(3) -0.0027(3) -0.0036(3)
C16 0.0152(4) 0.0135(4) 0.0129(4) 0.0061(3) -0.0025(3) -0.0035(3)
C17 0.0144(4) 0.0126(4) 0.0132(4) 0.0064(3) -0.0019(3) -0.0026(3)
C18 0.0144(4) 0.0121(4) 0.0131(4) 0.0062(3) -0.0026(3) -0.0021(3)
C19 0.0148(4) 0.0119(4) 0.0130(4) 0.0057(3) -0.0022(3) -0.0029(3)
C20 0.0149(4) 0.0116(4) 0.0134(4) 0.0055(3) -0.0025(3) -0.0020(3)
C21 0.0153(4) 0.0112(4) 0.0137(4) 0.0052(3) -0.0023(3) -0.0025(3)
C22 0.0162(5) 0.0116(4) 0.0144(4) 0.0060(3) -0.0024(3) -0.0016(3)
C23 0.0168(5) 0.0117(4) 0.0140(4) 0.0055(3) -0.0029(3) -0.0025(3)
C24 0.0215(5) 0.0154(5) 0.0158(5) 0.0077(4) -0.0015(4) -0.0016(4)
C25 0.0296(5) 0.0168(5) 0.0181(5) 0.0087(4) -0.0043(4) -0.0027(4)

loop_
_atom_type_symbol
_atom_type_description
_atom_type_scat_dispersion_real
_atom_type_scat_dispersion_imag
_atom_type_scat_source
C C 0.0032 0.0015 'International Tables Vol C Tables 4.2.6.8 and 6.1.1.4'
H H 0.0000 0.0000 'International Tables Vol C Tables 4.2.6.8 and 6.1.1.4'
O O 0.0108 0.0057 'International Tables Vol C Tables 4.2.6.8 and 6.1.1.4'

loop_
_geom_angle_atom_site_label_1
_geom_angle_atom_site_label_2
_geom_angle_atom_site_label_3
_geom_angle
_geom_angle_site_symmetry_1
_geom_angle_site_symmetry_3
_geom_angle_publ_flag
O1 C1 C2 113.71(8) . . ?
O2 C1 O1 122.80(8) . . ?
O2 C1 C2 123.47(8) . . ?
C1 C2 C3 114.59(7) . . ?
C4 C3 C2 111.60(7) . . ?
C3 C4 C5 113.43(7) . . ?
C6 C5 C4 113.27(7) . . ?
C5 C6 C7 113.91(7) . . ?
C8 C7 C6 113.15(7) . . ?
C7 C8 C9 112.29(7) . . ?
C10 C9 C8 113.27(8) . . ?
C11 C10 C9 178.27(10) . . ?
C10 C11 C12 179.22(10) . . ?
C13 C12 C11 179.47(10) . . ?
C12 C13 C14 177.94(10) . . ?
C13 C14 C15 113.00(7) . . ?
C16 C15 C14 112.29(7) . . ?
C15 C16 C17 113.00(7) . . ?
C18 C17 C16 113.87(7) . . ?
C17 C18 C19 113.67(7) . . ?
C20 C19 C18 113.78(7) . . ?
C19 C20 C21 113.82(7) . . ?
C22 C21 C20 113.78(7) . . ?
C21 C22 C23 114.14(7) . . ?
C24 C23 C22 113.43(7) . . ?
C23 C24 C25 113.60(8) . . ?

loop_
_geom_bond_atom_site_label_1
_geom_bond_atom_site_label_2
_geom_bond_distance
_geom_bond_site_symmetry_2
_geom_bond_publ_flag
O1 C1 1.3219(10) . ?
O2 C1 1.2232(11) . ?
C1 C2 1.4977(12) . ?
C2 C3 1.5288(11) . ?
C3 C4 1.5232(11) . ?
C4 C5 1.5249(11) . ?
C5 C6 1.5222(12) . ?
C6 C7 1.5230(11) . ?
C7 C8 1.5196(12) . ?
C8 C9 1.5332(11) . ?
C9 C10 1.4616(12) . ?
C10 C11 1.2028(13) . ?
C11 C12 1.3816(13) . ?
C12 C13 1.2023(13) . ?
C13 C14 1.4640(13) . ?
C14 C15 1.5343(12) . ?
C15 C16 1.5230(12) . ?
C16 C17 1.5232(11) . ?
C17 C18 1.5227(12) . ?
C18 C19 1.5258(11) . ?
C19 C20 1.5238(12) . ?
C20 C21 1.5238(11) . ?
C21 C22 1.5215(12) . ?
C22 C23 1.5228(11) . ?
C23 C24 1.5194(12) . ?
C24 C25 1.5243(12) . ?

loop_
_geom_hbond_atom_site_label_D
_geom_hbond_atom_site_label_H
_geom_hbond_atom_site_label_A
_geom_hbond_distance_DH
_geom_hbond_distance_HA
_geom_hbond_distance_DA
_geom_hbond_angle_DHA
_geom_hbond_site_symmetry_A
_geom_hbond_publ_flag
O1 H1 O2 0.910(18) 1.752(18) 2.6581(9) 172.9(15) 2_6;5 yes

loop_
_geom_torsion_atom_site_label_1
_geom_torsion_atom_site_label_2
_geom_torsion_atom_site_label_3
_geom_torsion_atom_site_label_4
_geom_torsion
_geom_torsion_site_symmetry_1
_geom_torsion_site_symmetry_2
_geom_torsion_site_symmetry_3
_geom_torsion_site_symmetry_4
_geom_torsion_publ_flag
O1 C1 C2 C3 150.06(8) . . . . ?
O2 C1 C2 C3 -31.47(13) . . . . ?
C1 C2 C3 C4 176.14(7) . . . . ?
C2 C3 C4 C5 170.29(7) . . . . ?
C3 C4 C5 C6 179.15(7) . . . . ?
C4 C5 C6 C7 177.26(7) . . . . ?
C5 C6 C7 C8 -177.64(7) . . . . ?
C6 C7 C8 C9 -177.47(7) . . . . ?
C7 C8 C9 C10 -176.26(7) . . . . ?
C13 C14 C15 C16 176.01(7) . . . . ?
C14 C15 C16 C17 176.28(7) . . . . ?
C15 C16 C17 C18 177.10(7) . . . . ?
C16 C17 C18 C19 178.94(7) . . . . ?
C17 C18 C19 C20 179.31(7) . . . . ?
C18 C19 C20 C21 179.23(7) . . . . ?
C19 C20 C21 C22 178.96(7) . . . . ?
C20 C21 C22 C23 178.57(7) . . . . ?
C21 C22 C23 C24 -179.59(7) . . . . ?
C22 C23 C24 C25 179.25(8) . . . . ?
